data_7228285
loop_
_publ_author_name
'Jennings, John A.'
'Parkin, Sean'
'Munson, Eric'
'Delaney, Sean P.'
'Calahan, Julie L.'
'Isaacs, Mark'
'Hong, Kunlun'
'Crocker, Mark'

_publ_section_title
;
 Regioselective Baeyer--Villiger oxidation of lignin model compounds with
 tin beta zeolite catalyst and hydrogen peroxide
;
_journal_issue 42
_journal_name_full 'RSC Adv.'
_journal_page_first 25987
_journal_paper_doi 10.1039/C7RA03830E
_journal_volume 7
_journal_year 2017
_chemical_formula_moiety 'C16 H16 O5'
_chemical_formula_sum 'C16 H16 O5'
_chemical_formula_weight 288.29
_space_group_crystal_system triclinic
_space_group_IT_number 2
_space_group_name_Hall '-P 1'
_space_group_name_H-M_alt 'P -1'
_symmetry_space_group_name_Hall '-P 1'
_symmetry_space_group_name_H-M 'P -1'
_atom_sites_solution_hydrogens difmap
_atom_sites_solution_primary direct
_atom_sites_solution_secondary difmap
_audit_creation_method SHELXL-2016/6
_audit_update_record
;
2017-03-30 deposited with the CCDC.
2017-05-09 downloaded from the CCDC.
;
_cell_angle_alpha 87.423(4)
_cell_angle_beta 89.813(5)
_cell_angle_gamma 77.523(5)
_cell_formula_units_Z 4
_cell_length_a 5.8859(5)
_cell_length_b 12.7775(10)
_cell_length_c 19.1219(14)
_cell_measurement_reflns_used 4563
_cell_measurement_temperature 90.0(2)
_cell_measurement_theta_max 68.21
_cell_measurement_theta_min 3.55
_cell_volume 1402.69(19)
_computing_cell_refinement '<i>APEX2</i> (Bruker-AXS, 2006)'
_computing_data_collection '<i>APEX2</i> (Bruker-AXS, 2006)'
_computing_data_reduction '<i>APEX2</i> (Bruker-AXS, 2006)'
_computing_molecular_graphics '<i>XP in SHELXTL</i> (Sheldrick, 2008)'
_computing_publication_material '<i>SHELX</i> (Sheldrick, 2008) and <i>CIFFIX</i> (Parkin, 2013)'
_computing_structure_refinement '<i>SHELXL-2016/6</i> (Sheldrick, 2015b)'
_computing_structure_solution '<i>SHELXT</i> (Sheldrick, 2015a)'
_diffrn_ambient_temperature 90.0(2)
_diffrn_detector_area_resol_mean 5.6
_diffrn_measured_fraction_theta_full 0.985
_diffrn_measured_fraction_theta_max 0.982
_diffrn_measurement_device_type 'Bruker X8 Proteum diffractometer'
_diffrn_measurement_method '\f and \w scans'
_diffrn_radiation_type CuK\a
_diffrn_radiation_wavelength 1.54178
_diffrn_reflns_av_unetI/netI 0.0818
_diffrn_reflns_Laue_measured_fraction_full 0.985
_diffrn_reflns_Laue_measured_fraction_max 0.982
_diffrn_reflns_limit_h_max 7
_diffrn_reflns_limit_h_min -7
_diffrn_reflns_limit_k_max 15
_diffrn_reflns_limit_k_min -15
_diffrn_reflns_limit_l_max 23
_diffrn_reflns_limit_l_min -21
_diffrn_reflns_number 24835
_diffrn_reflns_point_group_measured_fraction_full 0.985
_diffrn_reflns_point_group_measured_fraction_max 0.982
_diffrn_reflns_theta_full 67.679
_diffrn_reflns_theta_max 68.429
_diffrn_reflns_theta_min 2.313
_diffrn_source 'fine-focus rotating anode'
_exptl_absorpt_coefficient_mu 0.847
_exptl_absorpt_correction_T_max 0.893
_exptl_absorpt_correction_T_min 0.610
_exptl_absorpt_correction_type multi-scan
_exptl_absorpt_process_details '<i>TWINABS</i> (Sheldrick, 2008b)'
_exptl_crystal_colour colourless
_exptl_crystal_density_diffrn 1.365
_exptl_crystal_description block
_exptl_crystal_F_000 608
_exptl_crystal_size_max 0.200
_exptl_crystal_size_mid 0.140
_exptl_crystal_size_min 0.120
_refine_diff_density_max 0.389
_refine_diff_density_min -0.347
_refine_diff_density_rms 0.088
_refine_ls_extinction_coef 0.0022(7)
_refine_ls_extinction_expression Fc^*^=kFc[1+0.001xFc^2^\l^3^/sin(2\q)]^-1/4^
_refine_ls_extinction_method 'SHELXL-2016/6 (Sheldrick, 2015b)'
_refine_ls_goodness_of_fit_ref 1.104
_refine_ls_hydrogen_treatment constr
_refine_ls_matrix_type full
_refine_ls_number_parameters 385
_refine_ls_number_reflns 24835
_refine_ls_number_restraints 0
_refine_ls_restrained_S_all 1.104
_refine_ls_R_factor_all 0.0835
_refine_ls_R_factor_gt 0.0684
_refine_ls_shift/su_max 0.000
_refine_ls_shift/su_mean 0.000
_refine_ls_structure_factor_coef Fsqd
_refine_ls_weighting_details 'w=1/[\s^2^(Fo^2^)+(0.1138P)^2^+0.4394P] where P=(Fo^2^+2Fc^2^)/3'
_refine_ls_weighting_scheme calc
_refine_ls_wR_factor_gt 0.2084
_refine_ls_wR_factor_ref 0.2283
_reflns_Friedel_coverage 0.000
_reflns_number_gt 18988
_reflns_number_total 24835
_reflns_threshold_expression 'I > 2\s(I)'
_cod_data_source_file c7ra03830e2.cif
_cod_data_source_block x17027
_cod_database_code 7228285
_shelx_shelxl_version_number 2016/6
_shelx_space_group_comment
; 
The symmetry employed for this shelxl refinement is uniquely defined 
by the following loop, which should always be used as a source of 
symmetry information in preference to the above space-group names. 
They are only intended as comments. 
;
_shelx_estimated_absorpt_t_min 0.849
_shelx_estimated_absorpt_t_max 0.905
_exptl_absorpt_special_details
; 
In addition to absorption, multi-scan techniques also correct other slowly 
varying changes in scale factor over reciprocal space, such as those caused 
by x-ray beam inhomogeneity, goniometer imperfection, crystal decomposition, 
crystal longer than the x-ray beam cross section, absorption by the crystal 
mount etc.  These account, by and large, for much of the difference between 
estimated values of Tmin and Tmax and the _exptl_absorpt_correction_ values. 
;

loop_
_space_group_symop_operation_xyz
'x, y, z'
'-x, -y, -z'

loop_
_atom_site_label
_atom_site_type_symbol
_atom_site_fract_x
_atom_site_fract_y
_atom_site_fract_z
_atom_site_U_iso_or_equiv
_atom_site_adp_type
_atom_site_occupancy
_atom_site_site_symmetry_order
_atom_site_calc_flag
_atom_site_refinement_flags_posn
_atom_site_refinement_flags_adp
O1A O 0.2150(5) 0.7404(2) 0.66458(14) 0.0344(7) Uani 1 1 d . .
O2A O 0.5866(5) 0.6609(2) 0.59717(13) 0.0326(7) Uani 1 1 d . .
O3A O 0.8031(5) 0.8072(2) 0.54137(14) 0.0372(7) Uani 1 1 d . .
O4A O 1.0074(5) 0.6864(2) 0.46903(13) 0.0340(7) Uani 1 1 d . .
O5A O 1.4437(5) 0.9738(2) 0.32655(13) 0.0362(7) Uani 1 1 d . .
C1A C 0.2642(7) 0.6317(3) 0.66171(19) 0.0283(9) Uani 1 1 d . .
C2A C 0.1354(7) 0.5634(3) 0.69255(19) 0.0329(10) Uani 1 1 d . .
H2A H 0.001042 0.592094 0.718930 0.039 Uiso 1 1 calc R U
C3A C 0.2010(8) 0.4540(4) 0.6852(2) 0.0367(10) Uani 1 1 d . .
H3A H 0.111535 0.408013 0.706740 0.044 Uiso 1 1 calc R U
C4A C 0.3939(7) 0.4109(3) 0.6471(2) 0.0355(10) Uani 1 1 d . .
H4A H 0.436750 0.335648 0.641815 0.043 Uiso 1 1 calc R U
C5A C 0.5273(7) 0.4788(3) 0.61603(19) 0.0329(9) Uani 1 1 d . .
H5A H 0.661433 0.449542 0.589734 0.039 Uiso 1 1 calc R U
C6A C 0.4641(7) 0.5876(3) 0.62362(19) 0.0298(9) Uani 1 1 d . .
C7A C 0.0054(7) 0.7876(3) 0.7004(2) 0.0386(10) Uani 1 1 d . .
H7A1 H -0.126753 0.764443 0.679765 0.058 Uiso 1 1 calc R U
H7A2 H -0.019943 0.865988 0.695715 0.058 Uiso 1 1 calc R U
H7A3 H 0.020077 0.764612 0.750035 0.058 Uiso 1 1 calc R U
C8A C 0.7595(7) 0.6234(3) 0.54677(19) 0.0316(9) Uani 1 1 d . .
H8A1 H 0.690836 0.592660 0.507437 0.038 Uiso 1 1 calc R U
H8A2 H 0.885506 0.567166 0.568256 0.038 Uiso 1 1 calc R U
C9A C 0.8535(7) 0.7184(3) 0.52109(19) 0.0309(9) Uani 1 1 d . .
C10A C 1.1132(7) 0.7663(3) 0.43614(19) 0.0313(9) Uani 1 1 d . .
C11A C 1.2588(7) 0.8144(3) 0.47255(19) 0.0340(9) Uani 1 1 d . .
H11A H 1.282684 0.799088 0.521377 0.041 Uiso 1 1 calc R U
C12A C 1.3713(7) 0.8858(3) 0.43763(19) 0.0328(9) Uani 1 1 d . .
H12A H 1.471825 0.920224 0.462506 0.039 Uiso 1 1 calc R U
C13A C 1.3366(7) 0.9069(3) 0.36606(19) 0.0309(9) Uani 1 1 d . .
C14A C 1.1854(7) 0.8580(3) 0.3303(2) 0.0351(10) Uani 1 1 d . .
H14A H 1.159138 0.873370 0.281569 0.042 Uiso 1 1 calc R U
C15A C 1.0734(7) 0.7873(3) 0.3655(2) 0.0348(10) Uani 1 1 d . .
H15A H 0.970077 0.753603 0.341310 0.042 Uiso 1 1 calc R U
C16A C 1.5964(7) 1.0274(3) 0.3623(2) 0.0377(10) Uani 1 1 d . .
H16A H 1.506247 1.077183 0.394801 0.057 Uiso 1 1 calc R U
H16B H 1.672961 1.067385 0.328046 0.057 Uiso 1 1 calc R U
H16C H 1.714221 0.974248 0.388412 0.057 Uiso 1 1 calc R U
O1B O -0.3053(5) 0.7696(2) -0.14894(14) 0.0335(7) Uani 1 1 d . .
O2B O 0.0783(5) 0.6767(2) -0.08788(13) 0.0327(7) Uani 1 1 d . .
O3B O 0.2859(5) 0.8147(2) -0.02856(13) 0.0353(7) Uani 1 1 d . .
O4B O 0.5010(5) 0.6830(2) 0.04177(13) 0.0337(7) Uani 1 1 d . .
O5B O 0.9295(5) 0.9583(2) 0.18099(13) 0.0343(7) Uani 1 1 d . .
C1B C -0.2510(7) 0.6606(3) -0.15123(19) 0.0286(9) Uani 1 1 d . .
C2B C -0.3825(7) 0.6000(3) -0.18504(19) 0.0329(10) Uani 1 1 d . .
H2B H -0.521501 0.634368 -0.209044 0.039 Uiso 1 1 calc R U
C3B C -0.3109(7) 0.4891(3) -0.1838(2) 0.0351(10) Uani 1 1 d . .
H3B H -0.401213 0.447955 -0.207273 0.042 Uiso 1 1 calc R U
C4B C -0.1093(7) 0.4377(3) -0.14879(19) 0.0345(10) Uani 1 1 d . .
H4B H -0.062881 0.361658 -0.147246 0.041 Uiso 1 1 calc R U
C5B C 0.0253(7) 0.4990(3) -0.11566(19) 0.0324(9) Uani 1 1 d . .
H5B H 0.165396 0.464499 -0.092257 0.039 Uiso 1 1 calc R U
C6B C -0.0439(7) 0.6083(3) -0.11684(19) 0.0285(9) Uani 1 1 d . .
C7B C -0.5114(7) 0.8242(3) -0.1857(2) 0.0389(10) Uani 1 1 d . .
H7B1 H -0.499530 0.805698 -0.235015 0.058 Uiso 1 1 calc R U
H7B2 H -0.528737 0.901811 -0.182590 0.058 Uiso 1 1 calc R U
H7B3 H -0.647156 0.802280 -0.164841 0.058 Uiso 1 1 calc R U
C8B C 0.2545(7) 0.6307(3) -0.03862(19) 0.0313(9) Uani 1 1 d . .
H8B1 H 0.381782 0.580379 -0.061489 0.038 Uiso 1 1 calc R U
H8B2 H 0.190469 0.590856 -0.000490 0.038 Uiso 1 1 calc R U
C9B C 0.3436(7) 0.7225(3) -0.00999(19) 0.0297(9) Uani 1 1 d . .
C10B C 0.6056(7) 0.7580(3) 0.0747(2) 0.0316(9) Uani 1 1 d . .
C11B C 0.7480(7) 0.8120(3) 0.0372(2) 0.0342(10) Uani 1 1 d . .
H11B H 0.770501 0.802145 -0.011517 0.041 Uiso 1 1 calc R U
C12B C 0.8583(7) 0.8809(3) 0.0712(2) 0.0333(9) Uani 1 1 d . .
H12B H 0.955909 0.919229 0.045951 0.040 Uiso 1 1 calc R U
C13B C 0.8250(7) 0.8935(3) 0.14265(19) 0.0304(9) Uani 1 1 d . .
C14B C 0.6796(7) 0.8387(3) 0.17918(19) 0.0335(9) Uani 1 1 d . .
H14B H 0.656684 0.847978 0.227904 0.040 Uiso 1 1 calc R U
C15B C 0.5680(7) 0.7710(3) 0.1453(2) 0.0332(9) Uani 1 1 d . .
H15B H 0.467119 0.733862 0.170105 0.040 Uiso 1 1 calc R U
C16B C 1.0812(7) 1.0162(3) 0.1447(2) 0.0377(10) Uani 1 1 d . .
H16D H 1.206314 0.965473 0.122398 0.057 Uiso 1 1 calc R U
H16E H 1.148338 1.057322 0.178001 0.057 Uiso 1 1 calc R U
H16F H 0.992315 1.065364 0.108775 0.057 Uiso 1 1 calc R U

loop_
_atom_site_aniso_label
_atom_site_aniso_U_11
_atom_site_aniso_U_22
_atom_site_aniso_U_33
_atom_site_aniso_U_23
_atom_site_aniso_U_13
_atom_site_aniso_U_12
O1A 0.0311(15) 0.0332(17) 0.0395(15) -0.0047(12) 0.0093(12) -0.0077(14)
O2A 0.0310(15) 0.0347(17) 0.0337(14) -0.0033(12) 0.0104(12) -0.0106(13)
O3A 0.0345(16) 0.0363(18) 0.0418(16) -0.0062(13) 0.0085(13) -0.0090(14)
O4A 0.0374(16) 0.0315(16) 0.0350(15) -0.0028(12) 0.0108(12) -0.0114(13)
O5A 0.0444(18) 0.0362(17) 0.0315(14) -0.0008(12) 0.0063(13) -0.0163(14)
C1A 0.027(2) 0.031(2) 0.0279(19) -0.0023(16) 0.0012(16) -0.0091(18)
C2A 0.031(2) 0.041(3) 0.0289(19) -0.0046(17) 0.0027(17) -0.013(2)
C3A 0.038(2) 0.040(3) 0.037(2) -0.0050(18) 0.0053(18) -0.017(2)
C4A 0.038(2) 0.034(2) 0.035(2) -0.0035(18) 0.0048(18) -0.010(2)
C5A 0.030(2) 0.037(3) 0.033(2) -0.0040(17) 0.0043(17) -0.0084(19)
C6A 0.027(2) 0.037(2) 0.0270(18) -0.0003(16) 0.0011(16) -0.0110(19)
C7A 0.032(2) 0.038(3) 0.046(2) -0.0104(19) 0.0116(19) -0.005(2)
C8A 0.030(2) 0.036(2) 0.0287(19) -0.0028(16) 0.0075(17) -0.0091(19)
C9A 0.027(2) 0.037(2) 0.0287(19) -0.0030(17) 0.0018(16) -0.0063(19)
C10A 0.032(2) 0.031(2) 0.033(2) 0.0018(16) 0.0065(17) -0.0114(19)
C11A 0.038(2) 0.037(2) 0.0275(19) -0.0006(17) 0.0037(17) -0.009(2)
C12A 0.036(2) 0.031(2) 0.033(2) -0.0020(17) 0.0027(17) -0.0095(19)
C13A 0.033(2) 0.027(2) 0.032(2) -0.0005(16) 0.0082(17) -0.0062(18)
C14A 0.039(2) 0.038(2) 0.0284(19) 0.0013(17) 0.0013(17) -0.009(2)
C15A 0.035(2) 0.038(2) 0.033(2) -0.0024(17) 0.0003(17) -0.011(2)
C16A 0.037(2) 0.037(3) 0.041(2) 0.0010(19) 0.0054(19) -0.014(2)
O1B 0.0273(15) 0.0341(17) 0.0380(15) -0.0003(12) -0.0053(12) -0.0043(13)
O2B 0.0281(14) 0.0340(17) 0.0368(14) -0.0009(12) -0.0062(12) -0.0085(13)
O3B 0.0321(16) 0.0333(18) 0.0407(16) 0.0028(13) -0.0043(12) -0.0085(14)
O4B 0.0360(16) 0.0327(17) 0.0336(14) -0.0019(12) -0.0084(12) -0.0100(13)
O5B 0.0382(16) 0.0326(17) 0.0345(14) -0.0033(12) -0.0039(12) -0.0125(14)
C1B 0.027(2) 0.032(2) 0.0268(18) -0.0017(16) 0.0040(16) -0.0076(18)
C2B 0.027(2) 0.044(3) 0.030(2) -0.0024(18) 0.0000(17) -0.012(2)
C3B 0.035(2) 0.040(3) 0.035(2) -0.0025(18) 0.0005(18) -0.018(2)
C4B 0.039(2) 0.034(2) 0.032(2) -0.0006(17) 0.0017(18) -0.014(2)
C5B 0.028(2) 0.036(2) 0.033(2) -0.0028(18) 0.0018(17) -0.0071(19)
C6B 0.025(2) 0.035(2) 0.0271(19) -0.0038(16) 0.0020(15) -0.0102(18)
C7B 0.030(2) 0.042(3) 0.043(2) 0.0040(19) -0.0043(18) -0.004(2)
C8B 0.029(2) 0.035(2) 0.0297(19) -0.0013(17) -0.0050(16) -0.0069(19)
C9B 0.025(2) 0.036(2) 0.0290(19) -0.0028(17) 0.0022(16) -0.0073(19)
C10B 0.029(2) 0.032(2) 0.035(2) -0.0048(17) -0.0041(17) -0.0085(18)
C11B 0.033(2) 0.041(3) 0.0290(19) -0.0022(17) 0.0003(17) -0.009(2)
C12B 0.030(2) 0.036(2) 0.035(2) -0.0030(17) 0.0017(17) -0.0106(19)
C13B 0.030(2) 0.029(2) 0.0316(19) -0.0026(16) -0.0052(16) -0.0046(18)
C14B 0.036(2) 0.038(2) 0.0268(19) -0.0020(17) -0.0008(17) -0.0073(19)
C15B 0.033(2) 0.032(2) 0.034(2) 0.0012(17) -0.0005(17) -0.0083(19)
C16B 0.035(2) 0.037(3) 0.044(2) -0.0015(19) -0.0028(19) -0.012(2)

loop_
_atom_type_symbol
_atom_type_description
_atom_type_scat_dispersion_real
_atom_type_scat_dispersion_imag
_atom_type_scat_source
C C 0.0181 0.0091 'International Tables Vol C Tables 4.2.6.8 and 6.1.1.4'
H H 0.0000 0.0000 'International Tables Vol C Tables 4.2.6.8 and 6.1.1.4'
O O 0.0492 0.0322 'International Tables Vol C Tables 4.2.6.8 and 6.1.1.4'

loop_
_geom_angle_atom_site_label_1
_geom_angle_atom_site_label_2
_geom_angle_atom_site_label_3
_geom_angle
C1A O1A C7A 116.4(3)
C6A O2A C8A 116.4(3)
C9A O4A C10A 117.0(3)
C13A O5A C16A 117.2(3)
O1A C1A C2A 125.7(3)
O1A C1A C6A 115.5(3)
C2A C1A C6A 118.9(4)
C3A C2A C1A 120.4(4)
C3A C2A H2A 119.8
C1A C2A H2A 119.8
C4A C3A C2A 120.8(4)
C4A C3A H3A 119.6
C2A C3A H3A 119.6
C3A C4A C5A 119.5(4)
C3A C4A H4A 120.2
C5A C4A H4A 120.2
C6A C5A C4A 120.0(4)
C6A C5A H5A 120.0
C4A C5A H5A 120.0
C5A C6A O2A 124.6(3)
C5A C6A C1A 120.4(3)
O2A C6A C1A 115.0(4)
O1A C7A H7A1 109.5
O1A C7A H7A2 109.5
H7A1 C7A H7A2 109.5
O1A C7A H7A3 109.5
H7A1 C7A H7A3 109.5
H7A2 C7A H7A3 109.5
O2A C8A C9A 106.9(3)
O2A C8A H8A1 110.4
C9A C8A H8A1 110.4
O2A C8A H8A2 110.4
C9A C8A H8A2 110.4
H8A1 C8A H8A2 108.6
O3A C9A O4A 124.9(4)
O3A C9A C8A 127.0(4)
O4A C9A C8A 108.1(3)
C11A C10A C15A 121.8(3)
C11A C10A O4A 121.1(3)
C15A C10A O4A 116.9(3)
C10A C11A C12A 119.4(3)
C10A C11A H11A 120.3
C12A C11A H11A 120.3
C11A C12A C13A 119.7(4)
C11A C12A H12A 120.1
C13A C12A H12A 120.1
O5A C13A C14A 115.9(3)
O5A C13A C12A 124.2(3)
C14A C13A C12A 119.8(3)
C15A C14A C13A 120.1(3)
C15A C14A H14A 120.0
C13A C14A H14A 120.0
C10A C15A C14A 119.1(4)
C10A C15A H15A 120.4
C14A C15A H15A 120.4
O5A C16A H16A 109.5
O5A C16A H16B 109.5
H16A C16A H16B 109.5
O5A C16A H16C 109.5
H16A C16A H16C 109.5
H16B C16A H16C 109.5
C1B O1B C7B 116.5(3)
C6B O2B C8B 116.9(3)
C9B O4B C10B 116.7(3)
C13B O5B C16B 117.5(3)
O1B C1B C2B 124.9(4)
O1B C1B C6B 116.0(3)
C2B C1B C6B 119.1(4)
C3B C2B C1B 120.0(4)
C3B C2B H2B 120.0
C1B C2B H2B 120.0
C4B C3B C2B 120.7(4)
C4B C3B H3B 119.7
C2B C3B H3B 119.7
C3B C4B C5B 119.3(4)
C3B C4B H4B 120.4
C5B C4B H4B 120.4
C6B C5B C4B 120.3(4)
C6B C5B H5B 119.8
C4B C5B H5B 119.8
C5B C6B O2B 125.2(3)
C5B C6B C1B 120.5(4)
O2B C6B C1B 114.2(3)
O1B C7B H7B1 109.5
O1B C7B H7B2 109.5
H7B1 C7B H7B2 109.5
O1B C7B H7B3 109.5
H7B1 C7B H7B3 109.5
H7B2 C7B H7B3 109.5
O2B C8B C9B 106.4(3)
O2B C8B H8B1 110.4
C9B C8B H8B1 110.4
O2B C8B H8B2 110.4
C9B C8B H8B2 110.4
H8B1 C8B H8B2 108.6
O3B C9B O4B 125.0(4)
O3B C9B C8B 126.4(4)
O4B C9B C8B 108.6(3)
C11B C10B C15B 121.8(3)
C11B C10B O4B 120.2(3)
C15B C10B O4B 117.9(3)
C10B C11B C12B 119.3(3)
C10B C11B H11B 120.4
C12B C11B H11B 120.4
C11B C12B C13B 119.6(3)
C11B C12B H12B 120.2
C13B C12B H12B 120.2
O5B C13B C14B 116.2(3)
O5B C13B C12B 123.8(3)
C14B C13B C12B 120.1(3)
C15B C14B C13B 120.5(3)
C15B C14B H14B 119.8
C13B C14B H14B 119.8
C14B C15B C10B 118.8(3)
C14B C15B H15B 120.6
C10B C15B H15B 120.6
O5B C16B H16D 109.5
O5B C16B H16E 109.5
H16D C16B H16E 109.5
O5B C16B H16F 109.5
H16D C16B H16F 109.5
H16E C16B H16F 109.5

loop_
_geom_bond_atom_site_label_1
_geom_bond_atom_site_label_2
_geom_bond_distance
O1A C1A 1.360(4)
O1A C7A 1.436(4)
O2A C6A 1.378(4)
O2A C8A 1.421(4)
O3A C9A 1.191(5)
O4A C9A 1.360(4)
O4A C10A 1.428(4)
O5A C13A 1.368(4)
O5A C16A 1.433(4)
C1A C2A 1.386(5)
C1A C6A 1.406(5)
C2A C3A 1.382(5)
C2A H2A 0.9500
C3A C4A 1.372(6)
C3A H3A 0.9500
C4A C5A 1.403(5)
C4A H4A 0.9500
C5A C6A 1.373(5)
C5A H5A 0.9500
C7A H7A1 0.9800
C7A H7A2 0.9800
C7A H7A3 0.9800
C8A C9A 1.502(5)
C8A H8A1 0.9900
C8A H8A2 0.9900
C10A C11A 1.367(5)
C10A C15A 1.376(5)
C11A C12A 1.385(5)
C11A H11A 0.9500
C12A C13A 1.390(5)
C12A H12A 0.9500
C13A C14A 1.389(5)
C14A C15A 1.380(5)
C14A H14A 0.9500
C15A H15A 0.9500
C16A H16A 0.9800
C16A H16B 0.9800
C16A H16C 0.9800
O1B C1B 1.363(4)
O1B C7B 1.432(4)
O2B C6B 1.381(4)
O2B C8B 1.415(4)
O3B C9B 1.191(5)
O4B C9B 1.361(5)
O4B C10B 1.416(4)
O5B C13B 1.370(4)
O5B C16B 1.436(4)
C1B C2B 1.387(5)
C1B C6B 1.407(5)
C2B C3B 1.387(5)
C2B H2B 0.9500
C3B C4B 1.384(6)
C3B H3B 0.9500
C4B C5B 1.400(5)
C4B H4B 0.9500
C5B C6B 1.367(5)
C5B H5B 0.9500
C7B H7B1 0.9800
C7B H7B2 0.9800
C7B H7B3 0.9800
C8B C9B 1.509(5)
C8B H8B1 0.9900
C8B H8B2 0.9900
C10B C11B 1.376(5)
C10B C15B 1.379(5)
C11B C12B 1.386(5)
C11B H11B 0.9500
C12B C13B 1.391(5)
C12B H12B 0.9500
C13B C14B 1.386(5)
C14B C15B 1.379(5)
C14B H14B 0.9500
C15B H15B 0.9500
C16B H16D 0.9800
C16B H16E 0.9800
C16B H16F 0.9800

loop_
_geom_torsion_atom_site_label_1
_geom_torsion_atom_site_label_2
_geom_torsion_atom_site_label_3
_geom_torsion_atom_site_label_4
_geom_torsion
C7A O1A C1A C2A -2.8(5)
C7A O1A C1A C6A 177.1(3)
O1A C1A C2A C3A 179.1(3)
C6A C1A C2A C3A -0.8(6)
C1A C2A C3A C4A -0.2(6)
C2A C3A C4A C5A 0.8(6)
C3A C4A C5A C6A -0.2(6)
C4A C5A C6A O2A 177.9(3)
C4A C5A C6A C1A -0.8(6)
C8A O2A C6A C5A 13.9(5)
C8A O2A C6A C1A -167.3(3)
O1A C1A C6A C5A -178.6(3)
C2A C1A C6A C5A 1.3(6)
O1A C1A C6A O2A 2.6(5)
C2A C1A C6A O2A -177.5(3)
C6A O2A C8A C9A 175.0(3)
C10A O4A C9A O3A -0.7(6)
C10A O4A C9A C8A 178.6(3)
O2A C8A C9A O3A 3.6(5)
O2A C8A C9A O4A -175.6(3)
C9A O4A C10A C11A 64.9(5)
C9A O4A C10A C15A -119.0(4)
C15A C10A C11A C12A -0.5(6)
O4A C10A C11A C12A 175.4(3)
C10A C11A C12A C13A -0.6(6)
C16A O5A C13A C14A 178.5(4)
C16A O5A C13A C12A -1.7(6)
C11A C12A C13A O5A -178.3(4)
C11A C12A C13A C14A 1.4(6)
O5A C13A C14A C15A 178.6(4)
C12A C13A C14A C15A -1.2(6)
C11A C10A C15A C14A 0.7(6)
O4A C10A C15A C14A -175.3(4)
C13A C14A C15A C10A 0.1(6)
C7B O1B C1B C2B -1.4(5)
C7B O1B C1B C6B 177.9(3)
O1B C1B C2B C3B -179.8(3)
C6B C1B C2B C3B 0.9(5)
C1B C2B C3B C4B 0.3(5)
C2B C3B C4B C5B -1.4(6)
C3B C4B C5B C6B 1.2(5)
C4B C5B C6B O2B -177.9(3)
C4B C5B C6B C1B 0.0(5)
C8B O2B C6B C5B -17.0(5)
C8B O2B C6B C1B 165.0(3)
O1B C1B C6B C5B 179.6(3)
C2B C1B C6B C5B -1.1(5)
O1B C1B C6B O2B -2.3(4)
C2B C1B C6B O2B 177.1(3)
C6B O2B C8B C9B -174.5(3)
C10B O4B C9B O3B -1.2(5)
C10B O4B C9B C8B 179.4(3)
O2B C8B C9B O3B -4.1(5)
O2B C8B C9B O4B 175.2(3)
C9B O4B C10B C11B -65.0(5)
C9B O4B C10B C15B 117.8(4)
C15B C10B C11B C12B 0.4(6)
O4B C10B C11B C12B -176.7(4)
C10B C11B C12B C13B 0.6(6)
C16B O5B C13B C14B -179.9(4)
C16B O5B C13B C12B 0.2(6)
C11B C12B C13B O5B 178.9(4)
C11B C12B C13B C14B -1.0(6)
O5B C13B C14B C15B -179.5(4)
C12B C13B C14B C15B 0.4(6)
C13B C14B C15B C10B 0.6(6)
C11B C10B C15B C14B -1.0(6)
O4B C10B C15B C14B 176.1(4)
